data_7717181
loop_
_publ_author_name
'Huang, Siqiao'
'Xu, Xiang'
'Sarker, Jagodish C.'
'Pugh, David'
'Hogarth, Graeme'

_publ_section_title
;
 A chemically induced, room temperature, single source precursor to CuS
 (covellite) nanomaterials: synthesis and reactivity of
 [Cu(S<sub>2</sub>CNHBz)]<sub><i>n</i></sub>.
;
_journal_issue 42
_journal_name_full 'Dalton transactions (Cambridge, England : 2003)'
_journal_page_first 17140
_journal_page_last 17145
_journal_paper_doi 10.1039/d4dt02366h
_journal_volume 53
_journal_year 2024
_chemical_formula_moiety 'C42 H36 Cu Fe N P2 S2'
_chemical_formula_sum 'C42 H36 Cu Fe N P2 S2'
_chemical_formula_weight 800.17
_space_group_crystal_system triclinic
_space_group_IT_number 2
_space_group_name_Hall '-P 1'
_space_group_name_H-M_alt 'P -1'
_atom_sites_solution_hydrogens geom
_atom_sites_solution_primary iterative
_audit_creation_date 2022-11-08
_audit_creation_method
;
Olex2 1.5
(compiled 2022.04.07 svn.rca3783a0 for OlexSys, GUI svn.r6498)
;
_audit_update_record
;
2024-08-19 deposited with the CCDC.	2024-10-08 downloaded from the CCDC.
;
_cell_angle_alpha 95.408(3)
_cell_angle_beta 93.201(3)
_cell_angle_gamma 92.636(3)
_cell_formula_units_Z 4
_cell_length_a 11.9613(4)
_cell_length_b 16.1413(5)
_cell_length_c 18.9872(6)
_cell_measurement_reflns_used 10048
_cell_measurement_temperature 150.01(10)
_cell_measurement_theta_max 72.1970
_cell_measurement_theta_min 3.4440
_cell_volume 3639.0(2)
_computing_cell_refinement 'CrysAlisPro 1.171.41.123a (Rigaku OD, 2022)'
_computing_data_collection 'CrysAlisPro 1.171.41.123a (Rigaku OD, 2022)'
_computing_data_reduction 'CrysAlisPro 1.171.41.123a (Rigaku OD, 2022)'
_computing_molecular_graphics 'Olex2 1.5 (Dolomanov et al., 2009)'
_computing_publication_material 'Olex2 1.5 (Dolomanov et al., 2009)'
_computing_structure_refinement 'SHELXL 2018/3 (Sheldrick, 2015)'
_computing_structure_solution 'olex2.solve 1.5 (Bourhis et al., 2015)'
_diffrn_ambient_environment N~2~
_diffrn_ambient_temperature 150.01(10)
_diffrn_detector 'CCD plate'
_diffrn_detector_area_resol_mean 15.9832
_diffrn_detector_type Sapphire3
_diffrn_measured_fraction_theta_full 0.998
_diffrn_measured_fraction_theta_max 0.974
_diffrn_measurement_details
;
List of Runs (angles in degrees, time in seconds):

  # Type    Start    End  Width  t~exp~   \w     \q     \k     \f   Frames
#--------------------------------------------------------------------------
  1  \w    -18.00  36.00   1.00    7.50    --  -33.50  37.00  60.00   54
  2  \w    -42.00 -14.00   1.00    7.50    --  -33.50 -37.00-120.00   28
  3  \w    -97.00 -59.00   1.00    7.50    --  -33.50 -37.00-120.00   38
  4  \w    -53.00 -23.00   1.00    7.50    --  -33.50  37.00  60.00   30
  5  \w     20.00  74.00   1.00    7.50    --   36.21 -99.00  30.00   54
  6  \w    -35.00  62.00   1.00    7.50    --   36.21 -19.00 -30.00   97
  7  \w    -30.00  10.00   1.00    7.50    --   36.21 -57.00-120.00   40
  8  \w     22.00  63.00   1.00    7.50    --   36.21 -77.00 -90.00   41
  9  \w      1.00  74.00   1.00    7.50    --   36.21 -99.00-150.00   73
 10  \w      8.00  97.00   1.00    7.50    --   36.21  19.00-180.00   89
 11  \w     61.00  88.00   1.00    7.50    --   36.21 178.00  30.00   27
 12  \w     71.00 108.00   1.00    7.50    --   36.21-178.00-150.00   37
 13  \w     16.00  53.00   1.00    7.50    --   36.21 -57.00-120.00   37
 14  \w     93.00 129.00   1.00   30.00    --  108.00 -30.00 -90.00   36
 15  \w     39.00  66.00   1.00   30.00    --  108.00-111.00-120.00   27
 16  \w     39.00  91.00   1.00   30.00    --  108.00 -30.00 -90.00   52
 17  \w     42.00 125.00   1.00   30.00    --  108.00 -61.00-180.00   83
 18  \w     87.00 159.00   1.00   30.00    --  108.00  30.00-180.00   72
 19  \w     37.00 137.00   1.00   30.00    --  108.00 -15.00 150.00  100
 20  \w     83.00 109.00   1.00   30.00    --  108.00-111.00 120.00   26
 21  \w     47.00  95.00   1.00   30.00    --  108.00 -94.00  30.00   48
 22  \w     77.00 109.00   1.00   30.00    --  108.00-111.00   0.00   32
 23  \w     59.00 108.00   1.00   30.00    --  108.00 -30.00  90.00   49
 24  \w     64.00 106.00   1.00   30.00    --  108.00 -94.00-120.00   42
 25  \w     38.00 129.00   1.00   30.00    --  108.00 -30.00   0.00   91
 26  \w     79.00 106.00   1.00   30.00    --  108.00 -94.00 150.00   27
 27  \w     42.00  69.00   1.00   30.00    --  108.00 -94.00 150.00   27
 28  \w     42.00 126.00   1.00   30.00    --  108.00 -61.00 -90.00   84
 29  \w    104.00 139.00   1.00   30.00    --  108.00 111.00  90.00   35
 30  \w     84.00 109.00   1.00   30.00    --  108.00-111.00 -90.00   25
 31  \w     46.00 133.00   1.00   30.00    --  108.00 -77.00  60.00   87
;
_diffrn_measurement_device 'four-circle diffractometer'
_diffrn_measurement_device_type 'Xcalibur, Sapphire3, Gemini'
_diffrn_measurement_method '\w scans'
_diffrn_orient_matrix_type 'CrysAlisPro convention (1999,Acta A55,543-557)'
_diffrn_orient_matrix_UB_11 -0.0146994000
_diffrn_orient_matrix_UB_12 0.0937460000
_diffrn_orient_matrix_UB_13 0.0182729000
_diffrn_orient_matrix_UB_21 -0.0616574000
_diffrn_orient_matrix_UB_22 0.0042111000
_diffrn_orient_matrix_UB_23 -0.0729105000
_diffrn_orient_matrix_UB_31 -0.1125475000
_diffrn_orient_matrix_UB_32 -0.0202325000
_diffrn_orient_matrix_UB_33 0.0318866000
_diffrn_radiation_monochromator graphite
_diffrn_radiation_probe x-ray
_diffrn_radiation_type 'Cu K\a'
_diffrn_radiation_wavelength 1.54184
_diffrn_reflns_av_R_equivalents 0.0379
_diffrn_reflns_av_unetI/netI 0.0549
_diffrn_reflns_Laue_measured_fraction_full 0.998
_diffrn_reflns_Laue_measured_fraction_max 0.974
_diffrn_reflns_limit_h_max 9
_diffrn_reflns_limit_h_min -14
_diffrn_reflns_limit_k_max 19
_diffrn_reflns_limit_k_min -19
_diffrn_reflns_limit_l_max 23
_diffrn_reflns_limit_l_min -18
_diffrn_reflns_number 26444
_diffrn_reflns_point_group_measured_fraction_full 0.998
_diffrn_reflns_point_group_measured_fraction_max 0.974
_diffrn_reflns_theta_full 67.684
_diffrn_reflns_theta_max 72.258
_diffrn_reflns_theta_min 3.438
_diffrn_source 'fine-focus sealed X-ray tube'
_diffrn_source_type 'Enhance (Cu) X-ray Source'
_exptl_absorpt_coefficient_mu 6.061
_exptl_absorpt_correction_T_max 0.819
_exptl_absorpt_correction_T_min 0.645
_exptl_absorpt_correction_type analytical
_exptl_absorpt_process_details
;
CrysAlisPro 1.171.41.123a (Rigaku Oxford Diffraction, 2022)
Analytical numeric absorption correction using a multifaceted crystal
model based on expressions derived by R.C. Clark & J.S. Reid.
(Clark, R. C. & Reid, J. S. (1995). Acta Cryst. A51, 887-897)
Empirical absorption correction using spherical harmonics,
implemented in SCALE3 ABSPACK scaling algorithm.
;
_exptl_crystal_colour orange
_exptl_crystal_colour_primary orange
_exptl_crystal_density_diffrn 1.461
_exptl_crystal_description block
_exptl_crystal_F_000 1648
_exptl_crystal_size_max 0.367
_exptl_crystal_size_mid 0.284
_exptl_crystal_size_min 0.174
_refine_diff_density_max 0.759
_refine_diff_density_min -0.426
_refine_diff_density_rms 0.082
_refine_ls_extinction_method none
_refine_ls_goodness_of_fit_ref 1.047
_refine_ls_hydrogen_treatment constr
_refine_ls_matrix_type full
_refine_ls_number_parameters 929
_refine_ls_number_reflns 14004
_refine_ls_number_restraints 18
_refine_ls_restrained_S_all 1.047
_refine_ls_R_factor_all 0.0623
_refine_ls_R_factor_gt 0.0463
_refine_ls_shift/su_max 0.001
_refine_ls_shift/su_mean 0.000
_refine_ls_structure_factor_coef Fsqd
_refine_ls_weighting_details 'w=1/[\s^2^(Fo^2^)+(0.0652P)^2^+0.7254P] where P=(Fo^2^+2Fc^2^)/3'
_refine_ls_weighting_scheme calc
_refine_ls_wR_factor_gt 0.1207
_refine_ls_wR_factor_ref 0.1292
_reflns_Friedel_coverage 0.000
_reflns_number_gt 11014
_reflns_number_total 14004
_reflns_threshold_expression 'I > 2\s(I)'
_cod_data_source_file d4dt02366h2.cif
_cod_data_source_block Compound_3
_cod_depositor_comments 'Adding full bibliography for 7717179--7717181.cif.'
_cod_database_code 7717181
_shelx_shelxl_version_number 2018/3
_chemical_oxdiff_formula 'Cu Fe P2 S2 C40 H40 N4'
_shelx_space_group_comment
;
The symmetry employed for this shelxl refinement is uniquely defined
by the following loop, which should always be used as a source of
symmetry information in preference to the above space-group names.
They are only intended as comments.
;
_shelx_estimated_absorpt_t_max 0.419
_shelx_estimated_absorpt_t_min 0.214
_olex2_refinement_description
;
1. Fixed Uiso
 At 1.2 times of:
  All C(H) groups, All C(H,H) groups, All N(H) groups
2. Uiso/Uaniso restraints and constraints
Uanis(C85) \\sim Ueq, Uanis(C86) \\sim Ueq, Uanis(C87) \\sim Ueq: with sigma of
0.02 and sigma for terminal atoms of 0.01
3. Others
 Sof(C85)=Sof(H85)=Sof(C86)=Sof(H86)=Sof(C87)=Sof(H87)=Sof(C88)=Sof(H88)=
 Sof(C89)=Sof(H89)=1-FVAR(1)
 Sof(C80)=Sof(H80)=Sof(C81)=Sof(H81)=Sof(C82)=Sof(H82)=Sof(C83)=Sof(H83)=
 Sof(C84)=Sof(H84)=FVAR(1)
4.a Secondary CH2 refined with riding coordinates:
 C36(H36A,H36B), C78(H78A,H78B)
4.b Aromatic/amide H refined with riding coordinates:
 N1(H1), C2(H2A), C3(H3), C4(H4), C5(H5), C7(H7), C8(H8), C9(H9), C10(H10),
 C12(H12), C13(H13), C14(H14), C15(H15), C16(H16), C18(H18), C19(H19), C20(H20),
  C21(H21), C22(H22), C24(H24), C25(H25), C26(H26), C27(H27), C28(H28),
 C30(H30), C31(H31), C32(H32), C33(H33), C34(H34), C38(H38), C39(H39), C40(H40),
  C41(H41), C42(H42), N2(H2), C44(H44), C45(H45), C46(H46), C47(H47), C49(H49),
 C50(H50), C51(H51), C52(H52), C54(H54), C55(H55), C56(H56), C57(H57), C58(H58),
  C60(H60), C61(H61), C62(H62), C63(H63), C64(H64), C66(H66), C67(H67),
 C68(H68), C69(H69), C70(H70), C72(H72), C73(H73), C74(H74), C75(H75), C76(H76),
  C80(H80), C81(H81), C82(H82), C83(H83), C84(H84), C85(H85), C86(H86),
 C87(H87), C88(H88), C89(H89)
;
_olex2_submission_special_instructions 'No special instructions were received'
_oxdiff_exptl_absorpt_empirical_details
;
Empirical correction (ABSPACK) includes:
- Absorption correction using spherical harmonics
- Frame scaling
;
_oxdiff_exptl_absorpt_empirical_full_max 1.245
_oxdiff_exptl_absorpt_empirical_full_min 0.683

loop_
_space_group_symop_operation_xyz
'x, y, z'
'-x, -y, -z'

loop_
_atom_site_label
_atom_site_type_symbol
_atom_site_fract_x
_atom_site_fract_y
_atom_site_fract_z
_atom_site_U_iso_or_equiv
_atom_site_adp_type
_atom_site_occupancy
_atom_site_site_symmetry_order
_atom_site_calc_flag
_atom_site_refinement_flags_posn
_atom_site_refinement_flags_adp
_atom_site_refinement_flags_occupancy
_atom_site_disorder_assembly
_atom_site_disorder_group
Cu1 Cu 0.09610(3) 0.25009(3) 0.62524(2) 0.01990(11) Uani 1 1 d . . . . .
Fe1 Fe 0.24636(4) 0.39359(3) 0.79134(3) 0.01986(11) Uani 1 1 d . . . . .
S1 S -0.04768(7) 0.25544(5) 0.53257(4) 0.02653(17) Uani 1 1 d . . . . .
S2 S 0.06955(6) 0.10841(5) 0.57200(4) 0.02390(16) Uani 1 1 d . . . . .
P1 P 0.03591(6) 0.25595(5) 0.73686(4) 0.01921(16) Uani 1 1 d . . . . .
P2 P 0.25382(6) 0.32781(5) 0.61769(4) 0.01864(15) Uani 1 1 d . . . . .
N1 N -0.1091(2) 0.09959(17) 0.48220(15) 0.0262(6) Uani 1 1 d . . . . .
H1 H -0.098365 0.045829 0.478356 0.031 Uiso 1 1 calc R U . . .
C1 C 0.0835(2) 0.3508(2) 0.79011(17) 0.0225(6) Uani 1 1 d . . . . .
C2 C 0.1262(3) 0.3704(2) 0.86201(17) 0.0284(7) Uani 1 1 d . . . . .
H2A H 0.129041 0.332727 0.897559 0.034 Uiso 1 1 calc R U . . .
C3 C 0.1635(3) 0.4556(2) 0.87102(19) 0.0348(8) Uani 1 1 d . . . . .
H3 H 0.197101 0.484295 0.913490 0.042 Uiso 1 1 calc R U . . .
C4 C 0.1426(3) 0.4907(2) 0.8068(2) 0.0323(8) Uani 1 1 d . . . . .
H4 H 0.158792 0.547089 0.798717 0.039 Uiso 1 1 calc R U . . .
C5 C 0.0930(3) 0.4270(2) 0.75618(18) 0.0251(7) Uani 1 1 d . . . . .
H5 H 0.070223 0.433534 0.708370 0.030 Uiso 1 1 calc R U . . .
C6 C 0.3286(2) 0.3556(2) 0.70304(16) 0.0215(6) Uani 1 1 d . . . . .
C7 C 0.3740(3) 0.4351(2) 0.73519(18) 0.0290(7) Uani 1 1 d . . . . .
H7 H 0.376157 0.485525 0.713141 0.035 Uiso 1 1 calc R U . . .
C8 C 0.4151(3) 0.4256(3) 0.80551(19) 0.0364(9) Uani 1 1 d . . . . .
H8 H 0.450073 0.468247 0.838364 0.044 Uiso 1 1 calc R U . . .
C9 C 0.3945(3) 0.3411(3) 0.81798(19) 0.0342(8) Uani 1 1 d . . . . .
H9 H 0.413417 0.317594 0.860813 0.041 Uiso 1 1 calc R U . . .
C10 C 0.3407(3) 0.2974(2) 0.75537(18) 0.0279(7) Uani 1 1 d . . . . .
H10 H 0.317033 0.239992 0.749419 0.033 Uiso 1 1 calc R U . . .
C11 C 0.3585(3) 0.2820(2) 0.56105(17) 0.0232(6) Uani 1 1 d . . . . .
C12 C 0.3178(3) 0.2351(2) 0.49823(18) 0.0284(7) Uani 1 1 d . . . . .
H12 H 0.239376 0.224512 0.488813 0.034 Uiso 1 1 calc R U . . .
C13 C 0.3916(3) 0.2040(2) 0.44983(19) 0.0340(8) Uani 1 1 d . . . . .
H13 H 0.363429 0.173646 0.406683 0.041 Uiso 1 1 calc R U . . .
C14 C 0.5060(3) 0.2168(2) 0.4641(2) 0.0345(8) Uani 1 1 d . . . . .
H14 H 0.556186 0.195581 0.430608 0.041 Uiso 1 1 calc R U . . .
C15 C 0.5476(3) 0.2607(2) 0.5272(2) 0.0336(8) Uani 1 1 d . . . . .
H15 H 0.626305 0.268301 0.537331 0.040 Uiso 1 1 calc R U . . .
C16 C 0.4740(3) 0.2939(2) 0.57581(19) 0.0274(7) Uani 1 1 d . . . . .
H16 H 0.502548 0.324321 0.618804 0.033 Uiso 1 1 calc R U . . .
C17 C 0.2419(2) 0.42967(19) 0.58362(16) 0.0195(6) Uani 1 1 d . . . . .
C18 C 0.1371(3) 0.4639(2) 0.57703(16) 0.0230(6) Uani 1 1 d . . . . .
H18 H 0.071844 0.432607 0.587336 0.028 Uiso 1 1 calc R U . . .
C19 C 0.1274(3) 0.5433(2) 0.55560(17) 0.0272(7) Uani 1 1 d . . . . .
H19 H 0.055849 0.566296 0.551800 0.033 Uiso 1 1 calc R U . . .
C20 C 0.2231(3) 0.5892(2) 0.53958(18) 0.0287(7) Uani 1 1 d . . . . .
H20 H 0.217097 0.643977 0.525771 0.034 Uiso 1 1 calc R U . . .
C21 C 0.3264(3) 0.5545(2) 0.54396(18) 0.0285(7) Uani 1 1 d . . . . .
H21 H 0.391185 0.585243 0.532068 0.034 Uiso 1 1 calc R U . . .
C22 C 0.3366(3) 0.4752(2) 0.56558(17) 0.0235(6) Uani 1 1 d . . . . .
H22 H 0.407981 0.451867 0.568103 0.028 Uiso 1 1 calc R U . . .
C23 C 0.0737(3) 0.1697(2) 0.78822(17) 0.0244(6) Uani 1 1 d . . . . .
C24 C 0.0158(3) 0.0934(2) 0.7694(2) 0.0348(8) Uani 1 1 d . . . . .
H24 H -0.040772 0.088394 0.731898 0.042 Uiso 1 1 calc R U . . .
C25 C 0.0404(4) 0.0240(2) 0.8052(2) 0.0421(9) Uani 1 1 d . . . . .
H25 H 0.000034 -0.027830 0.792617 0.050 Uiso 1 1 calc R U . . .
C26 C 0.1240(4) 0.0315(2) 0.8592(2) 0.0397(9) Uani 1 1 d . . . . .
H26 H 0.139935 -0.015141 0.884307 0.048 Uiso 1 1 calc R U . . .
C27 C 0.1837(3) 0.1054(2) 0.87660(19) 0.0346(8) Uani 1 1 d . . . . .
H27 H 0.242144 0.109467 0.912973 0.042 Uiso 1 1 calc R U . . .
C28 C 0.1594(3) 0.1748(2) 0.84127(18) 0.0302(7) Uani 1 1 d . . . . .
H28 H 0.201693 0.225883 0.853467 0.036 Uiso 1 1 calc R U . . .
C29 C -0.1174(3) 0.2573(2) 0.74052(18) 0.0260(7) Uani 1 1 d . . . . .
C30 C -0.1683(3) 0.3089(2) 0.79005(19) 0.0316(8) Uani 1 1 d . . . . .
H30 H -0.123720 0.342047 0.826064 0.038 Uiso 1 1 calc R U . . .
C31 C -0.2849(3) 0.3128(3) 0.7875(2) 0.0415(9) Uani 1 1 d . . . . .
H31 H -0.319074 0.348897 0.821433 0.050 Uiso 1 1 calc R U . . .
C32 C -0.3508(3) 0.2640(3) 0.7357(2) 0.0427(10) Uani 1 1 d . . . . .
H32 H -0.430022 0.267328 0.733451 0.051 Uiso 1 1 calc R U . . .
C33 C -0.3007(3) 0.2102(3) 0.6871(2) 0.0403(9) Uani 1 1 d . . . . .
H33 H -0.345769 0.175194 0.652523 0.048 Uiso 1 1 calc R U . . .
C34 C -0.1837(3) 0.2073(2) 0.68879(18) 0.0305(7) Uani 1 1 d . . . . .
H34 H -0.149531 0.171264 0.654779 0.037 Uiso 1 1 calc R U . . .
C35 C -0.0366(3) 0.1501(2) 0.52424(17) 0.0234(6) Uani 1 1 d . . . . .
C36 C -0.2052(3) 0.1287(2) 0.4423(2) 0.0338(8) Uani 1 1 d . . . . .
H36A H -0.178881 0.164829 0.406595 0.041 Uiso 1 1 calc R U . . .
H36B H -0.251845 0.161735 0.474774 0.041 Uiso 1 1 calc R U . . .
C37 C -0.2740(3) 0.0545(2) 0.40580(19) 0.0270(7) Uani 1 1 d . . . . .
C38 C -0.2543(3) 0.0248(3) 0.3369(2) 0.0360(8) Uani 1 1 d . . . . .
H38 H -0.200506 0.053353 0.311831 0.043 Uiso 1 1 calc R U . . .
C39 C -0.3122(3) -0.0461(3) 0.3044(2) 0.0427(9) Uani 1 1 d . . . . .
H39 H -0.297193 -0.066415 0.257429 0.051 Uiso 1 1 calc R U . . .
C40 C -0.3922(3) -0.0874(3) 0.3404(2) 0.0420(9) Uani 1 1 d . . . . .
H40 H -0.433238 -0.135545 0.318150 0.050 Uiso 1 1 calc R U . . .
C41 C -0.4115(3) -0.0574(3) 0.4096(2) 0.0437(10) Uani 1 1 d . . . . .
H41 H -0.465876 -0.085341 0.434697 0.052 Uiso 1 1 calc R U . . .
C42 C -0.3531(3) 0.0118(2) 0.4417(2) 0.0361(8) Uani 1 1 d . . . . .
H42 H -0.366550 0.031050 0.489126 0.043 Uiso 1 1 calc R U . . .
Cu02 Cu 0.88707(4) 0.74410(3) 0.87742(2) 0.02264(11) Uani 1 1 d . . . . .
Fe2 Fe 0.74888(4) 0.60064(3) 0.70072(3) 0.02010(12) Uani 1 1 d . . . . .
S3 S 0.91054(7) 0.88487(5) 0.93672(4) 0.02633(17) Uani 1 1 d . . . . .
S4 S 1.02322(7) 0.73516(5) 0.97239(5) 0.03102(18) Uani 1 1 d . . . . .
P3 P 0.94679(6) 0.74583(5) 0.76665(4) 0.02011(16) Uani 1 1 d . . . . .
P4 P 0.72814(6) 0.66435(5) 0.87602(4) 0.02079(16) Uani 1 1 d . . . . .
N2 N 1.0776(2) 0.88853(19) 1.03423(16) 0.0311(6) Uani 1 1 d . . . . .
H2 H 1.070037 0.942681 1.036713 0.037 Uiso 1 1 calc R U . . .
C43 C 0.9066(2) 0.6543(2) 0.70678(16) 0.0214(6) Uani 1 1 d . . . . .
C44 C 0.8601(3) 0.6476(2) 0.63530(17) 0.0263(7) Uani 1 1 d . . . . .
H44 H 0.848750 0.692768 0.607442 0.032 Uiso 1 1 calc R U . . .
C45 C 0.8337(3) 0.5627(2) 0.61311(18) 0.0327(8) Uani 1 1 d . . . . .
H45 H 0.801522 0.540944 0.567882 0.039 Uiso 1 1 calc R U . . .
C46 C 0.8634(3) 0.5154(2) 0.66971(19) 0.0306(7) Uani 1 1 d . . . . .
H46 H 0.855373 0.456530 0.668943 0.037 Uiso 1 1 calc R U . . .
C47 C 0.9078(3) 0.5720(2) 0.72852(18) 0.0259(7) Uani 1 1 d . . . . .
H47 H 0.933319 0.557319 0.773749 0.031 Uiso 1 1 calc R U . . .
C48 C 0.6631(2) 0.6289(2) 0.78933(17) 0.0229(6) Uani 1 1 d . . . . .
C49 C 0.6347(3) 0.5453(2) 0.75916(18) 0.0296(7) Uani 1 1 d . . . . .
H49 H 0.644385 0.496385 0.782472 0.036 Uiso 1 1 calc R U . . .
C50 C 0.5894(3) 0.5478(3) 0.68857(19) 0.0352(8) Uani 1 1 d . . . . .
H50 H 0.564304 0.500920 0.656610 0.042 Uiso 1 1 calc R U . . .
C51 C 0.5884(3) 0.6327(3) 0.67417(19) 0.0346(8) Uani 1 1 d . . . . .
H51 H 0.561559 0.652502 0.631137 0.041 Uiso 1 1 calc R U . . .
C52 C 0.6344(3) 0.6826(2) 0.73539(18) 0.0285(7) Uani 1 1 d . . . . .
H52 H 0.644659 0.741580 0.740016 0.034 Uiso 1 1 calc R U . . .
C53 C 0.8885(3) 0.8307(2) 0.72073(17) 0.0244(6) Uani 1 1 d . . . . .
C54 C 0.8019(3) 0.8733(2) 0.75109(19) 0.0310(7) Uani 1 1 d . . . . .
H54 H 0.775185 0.858208 0.794557 0.037 Uiso 1 1 calc R U . . .
C55 C 0.7540(3) 0.9379(2) 0.7182(2) 0.0373(8) Uani 1 1 d . . . . .
H55 H 0.694672 0.966716 0.738990 0.045 Uiso 1 1 calc R U . . .
C56 C 0.7939(3) 0.9598(2) 0.6547(2) 0.0392(9) Uani 1 1 d . . . . .
H56 H 0.761349 1.003628 0.631960 0.047 Uiso 1 1 calc R U . . .
C57 C 0.8796(3) 0.9187(3) 0.6248(2) 0.0377(8) Uani 1 1 d . . . . .
H57 H 0.906816 0.934609 0.581765 0.045 Uiso 1 1 calc R U . . .
C58 C 0.9272(3) 0.8538(2) 0.65691(19) 0.0307(7) Uani 1 1 d . . . . .
H58 H 0.985997 0.825074 0.635461 0.037 Uiso 1 1 calc R U . . .
C59 C 1.0983(3) 0.7581(2) 0.75747(17) 0.0242(6) Uani 1 1 d . . . . .
C60 C 1.1582(3) 0.8144(2) 0.8076(2) 0.0342(8) Uani 1 1 d . . . . .
H60 H 1.120250 0.844468 0.843615 0.041 Uiso 1 1 calc R U . . .
C61 C 1.2727(3) 0.8263(3) 0.8047(2) 0.0435(10) Uani 1 1 d . . . . .
H61 H 1.313159 0.865035 0.838679 0.052 Uiso 1 1 calc R U . . .
C62 C 1.3293(3) 0.7825(3) 0.7532(2) 0.0460(10) Uani 1 1 d . . . . .
H62 H 1.407958 0.791948 0.751035 0.055 Uiso 1 1 calc R U . . .
C63 C 1.2712(3) 0.7253(3) 0.7050(2) 0.0433(10) Uani 1 1 d . . . . .
H63 H 1.310174 0.693714 0.670310 0.052 Uiso 1 1 calc R U . . .
C64 C 1.1546(3) 0.7132(3) 0.7067(2) 0.0349(8) Uani 1 1 d . . . . .
H64 H 1.114555 0.674030 0.672855 0.042 Uiso 1 1 calc R U . . .
C65 C 0.6104(3) 0.7074(2) 0.92234(19) 0.0281(7) Uani 1 1 d . . . . .
C66 C 0.6354(4) 0.7523(2) 0.9877(2) 0.0386(9) Uani 1 1 d . . . . .
H66 H 0.711152 0.761417 1.005655 0.046 Uiso 1 1 calc R U . . .
C67 C 0.5489(4) 0.7843(3) 1.0272(2) 0.0513(12) Uani 1 1 d . . . . .
H67 H 0.565799 0.814588 1.072132 0.062 Uiso 1 1 calc R U . . .
C68 C 0.4401(4) 0.7716(3) 1.0008(3) 0.0538(13) Uani 1 1 d . . . . .
H68 H 0.381797 0.793569 1.027723 0.065 Uiso 1 1 calc R U . . .
C69 C 0.4137(4) 0.7278(3) 0.9359(3) 0.0488(11) Uani 1 1 d . . . . .
H69 H 0.337781 0.719462 0.918169 0.059 Uiso 1 1 calc R U . . .
C70 C 0.4992(3) 0.6955(3) 0.8962(2) 0.0363(8) Uani 1 1 d . . . . .
H70 H 0.481541 0.665452 0.851179 0.044 Uiso 1 1 calc R U . . .
C71 C 0.7435(3) 0.56538(19) 0.91495(16) 0.0213(6) Uani 1 1 d . . . . .
C72 C 0.8495(3) 0.5324(2) 0.92044(16) 0.0247(6) Uani 1 1 d . . . . .
H72 H 0.913110 0.562878 0.906527 0.030 Uiso 1 1 calc R U . . .
C73 C 0.8621(3) 0.4554(2) 0.94618(18) 0.0281(7) Uani 1 1 d . . . . .
H73 H 0.934130 0.433069 0.949453 0.034 Uiso 1 1 calc R U . . .
C74 C 0.7698(3) 0.4111(2) 0.96706(17) 0.0282(7) Uani 1 1 d . . . . .
H74 H 0.778509 0.358238 0.984257 0.034 Uiso 1 1 calc R U . . .
C75 C 0.6641(3) 0.4438(2) 0.96293(18) 0.0286(7) Uani 1 1 d . . . . .
H75 H 0.600958 0.413542 0.977739 0.034 Uiso 1 1 calc R U . . .
C76 C 0.6512(3) 0.5209(2) 0.93704(17) 0.0244(6) Uani 1 1 d . . . . .
H76 H 0.579159 0.543262 0.934397 0.029 Uiso 1 1 calc R U . . .
C77 C 1.0106(3) 0.8406(2) 0.98654(17) 0.0251(6) Uani 1 1 d . . . . .
C78 C 1.1614(3) 0.8584(2) 1.08206(19) 0.0329(8) Uani 1 1 d . . . . .
H78A H 1.181351 0.802197 1.062841 0.040 Uiso 1 1 calc R U . . .
H78B H 1.129085 0.853159 1.128396 0.040 Uiso 1 1 calc R U . . .
C79 C 1.2665(3) 0.9144(2) 1.0933(2) 0.0324(8) Uani 1 1 d . . . . .
C80 C 1.3313(14) 0.8946(11) 1.1557(7) 0.034(3) Uani 0.59(3) 1 d . . P A 1
H80 H 1.305287 0.853421 1.184355 0.041 Uiso 0.59(3) 1 calc R U P A 1
C81 C 1.4360(9) 0.9398(10) 1.1720(8) 0.048(3) Uani 0.59(3) 1 d . . P A 1
H81 H 1.486331 0.926739 1.209325 0.058 Uiso 0.59(3) 1 calc R U P A 1
C82 C 1.4609(10) 1.0035(9) 1.1309(13) 0.066(5) Uani 0.59(3) 1 d . . P A 1
H82 H 1.529593 1.035305 1.141408 0.079 Uiso 0.59(3) 1 calc R U P A 1
C83 C 1.3942(11) 1.0226(9) 1.0780(14) 0.070(6) Uani 0.59(3) 1 d . . P A 1
H83 H 1.414267 1.068674 1.052831 0.084 Uiso 0.59(3) 1 calc R U P A 1
C84 C 1.2960(17) 0.9765(13) 1.0586(11) 0.049(4) Uani 0.59(3) 1 d . . P A 1
H84 H 1.249529 0.990142 1.019573 0.059 Uiso 0.59(3) 1 calc R U P A 1
C85 C 1.3464(17) 0.9184(13) 1.1447(11) 0.032(4) Uani 0.41(3) 1 d . U P A 2
H85 H 1.335168 0.883918 1.181823 0.038 Uiso 0.41(3) 1 calc R U P A 2
C86 C 1.4438(18) 0.9672(15) 1.1496(12) 0.053(6) Uani 0.41(3) 1 d . U P A 2
H86 H 1.494775 0.969395 1.190016 0.064 Uiso 0.41(3) 1 calc R U P A 2
C87 C 1.4659(18) 1.0149(12) 1.0914(16) 0.066(5) Uani 0.41(3) 1 d . U P A 2
H87 H 1.532627 1.049414 1.092507 0.079 Uiso 0.41(3) 1 calc R U P A 2
C88 C 1.3943(14) 1.0106(11) 1.0372(13) 0.050(4) Uani 0.41(3) 1 d . . P A 2
H88 H 1.410324 1.041856 0.998704 0.061 Uiso 0.41(3) 1 calc R U P A 2
C89 C 1.296(2) 0.9625(15) 1.0334(12) 0.032(4) Uani 0.41(3) 1 d . . P A 2
H89 H 1.246998 0.959856 0.992126 0.039 Uiso 0.41(3) 1 calc R U P A 2

loop_
_atom_site_aniso_label
_atom_site_aniso_U_11
_atom_site_aniso_U_22
_atom_site_aniso_U_33
_atom_site_aniso_U_23
_atom_site_aniso_U_13
_atom_site_aniso_U_12
Cu1 0.0170(2) 0.0220(2) 0.0197(2) -0.00116(17) 0.00017(16) -0.00145(16)
Fe1 0.0155(2) 0.0243(3) 0.0189(2) 0.00049(19) -0.00004(18) -0.00369(18)
S1 0.0284(4) 0.0198(4) 0.0298(4) -0.0009(3) -0.0092(3) 0.0041(3)
S2 0.0240(3) 0.0212(4) 0.0252(4) -0.0005(3) -0.0072(3) 0.0039(3)
P1 0.0153(3) 0.0225(4) 0.0188(4) -0.0009(3) 0.0010(3) -0.0041(3)
P2 0.0151(3) 0.0219(4) 0.0191(4) 0.0031(3) 0.0018(3) 0.0001(3)
N1 0.0239(13) 0.0224(13) 0.0303(15) -0.0031(11) -0.0096(11) 0.0048(11)
C1 0.0162(13) 0.0273(16) 0.0223(15) -0.0052(12) 0.0040(11) -0.0026(12)
C2 0.0213(15) 0.041(2) 0.0211(16) -0.0032(14) 0.0042(12) -0.0048(14)
C3 0.0271(16) 0.043(2) 0.0304(18) -0.0182(16) 0.0054(14) -0.0027(15)
C4 0.0255(16) 0.0279(17) 0.042(2) -0.0053(15) 0.0018(14) 0.0001(13)
C5 0.0193(14) 0.0252(16) 0.0296(17) -0.0033(13) 0.0015(12) 0.0016(12)
C6 0.0149(13) 0.0311(17) 0.0179(14) -0.0007(12) 0.0020(11) 0.0007(12)
C7 0.0205(15) 0.0391(19) 0.0259(17) 0.0024(14) 0.0001(13) -0.0119(14)
C8 0.0188(15) 0.062(3) 0.0260(17) 0.0017(17) 0.0000(13) -0.0124(16)
C9 0.0196(15) 0.058(2) 0.0270(17) 0.0112(17) -0.0003(13) 0.0069(15)
C10 0.0191(14) 0.0402(19) 0.0266(17) 0.0097(14) 0.0043(12) 0.0096(13)
C11 0.0235(15) 0.0238(15) 0.0243(16) 0.0081(12) 0.0070(12) 0.0027(12)
C12 0.0267(16) 0.0330(18) 0.0261(17) 0.0028(14) 0.0042(13) 0.0041(13)
C13 0.0393(19) 0.036(2) 0.0267(18) 0.0013(15) 0.0061(15) 0.0048(16)
C14 0.0366(19) 0.0338(19) 0.036(2) 0.0065(15) 0.0169(16) 0.0087(15)
C15 0.0256(16) 0.0329(19) 0.045(2) 0.0128(16) 0.0109(15) 0.0043(14)
C16 0.0248(16) 0.0264(16) 0.0314(17) 0.0052(14) 0.0020(13) -0.0006(13)
C17 0.0212(14) 0.0193(14) 0.0179(14) 0.0025(11) -0.0001(11) 0.0012(11)
C18 0.0211(14) 0.0287(16) 0.0187(14) 0.0004(12) 0.0008(11) 0.0015(12)
C19 0.0268(16) 0.0299(17) 0.0250(16) 0.0003(13) -0.0001(13) 0.0079(13)
C20 0.0359(18) 0.0226(16) 0.0273(17) 0.0053(13) -0.0040(14) 0.0012(14)
C21 0.0285(16) 0.0268(17) 0.0293(17) 0.0037(14) -0.0043(13) -0.0032(13)
C22 0.0178(14) 0.0272(16) 0.0255(16) 0.0035(13) 0.0003(12) 0.0000(12)
C23 0.0250(15) 0.0242(16) 0.0242(16) 0.0016(13) 0.0054(12) -0.0008(12)
C24 0.0349(18) 0.035(2) 0.0330(19) 0.0005(15) -0.0010(15) -0.0061(15)
C25 0.051(2) 0.0261(18) 0.047(2) 0.0027(17) -0.0029(19) -0.0093(17)
C26 0.057(2) 0.0303(19) 0.0316(19) 0.0071(15) 0.0009(17) -0.0027(17)
C27 0.041(2) 0.037(2) 0.0267(18) 0.0054(15) 0.0021(15) 0.0008(16)
C28 0.0302(17) 0.0326(18) 0.0267(17) 0.0008(14) 0.0021(13) -0.0059(14)
C29 0.0170(14) 0.0333(18) 0.0268(16) 0.0031(14) 0.0006(12) -0.0058(12)
C30 0.0228(16) 0.0349(19) 0.0351(19) -0.0048(15) 0.0033(14) -0.0075(14)
C31 0.0276(18) 0.054(3) 0.042(2) -0.0037(19) 0.0104(16) 0.0064(17)
C32 0.0169(15) 0.066(3) 0.044(2) 0.000(2) 0.0016(15) -0.0013(16)
C33 0.0219(17) 0.065(3) 0.0306(19) -0.0019(18) -0.0029(14) -0.0101(17)
C34 0.0226(16) 0.041(2) 0.0263(17) -0.0031(15) 0.0036(13) -0.0061(14)
C35 0.0219(14) 0.0264(16) 0.0216(15) 0.0002(12) -0.0017(12) 0.0040(12)
C36 0.0264(16) 0.0288(18) 0.044(2) -0.0001(16) -0.0136(15) 0.0031(14)
C37 0.0177(14) 0.0309(17) 0.0316(17) 0.0024(14) -0.0047(12) 0.0030(12)
C38 0.0271(17) 0.048(2) 0.0328(19) 0.0043(17) 0.0004(14) -0.0035(16)
C39 0.041(2) 0.052(2) 0.032(2) -0.0094(18) -0.0002(16) 0.0000(18)
C40 0.0331(19) 0.035(2) 0.055(3) -0.0077(18) -0.0038(17) -0.0050(16)
C41 0.0340(19) 0.043(2) 0.056(3) 0.010(2) 0.0089(18) -0.0026(17)
C42 0.041(2) 0.036(2) 0.0325(19) 0.0021(16) 0.0050(16) 0.0048(16)
Cu02 0.0229(2) 0.0247(2) 0.0194(2) 0.00003(18) -0.00015(17) -0.00159(18)
Fe2 0.0158(2) 0.0255(3) 0.0182(2) 0.00128(19) 0.00015(18) -0.00393(19)
S3 0.0278(4) 0.0240(4) 0.0262(4) -0.0005(3) -0.0062(3) 0.0048(3)
S4 0.0372(4) 0.0224(4) 0.0320(4) 0.0010(3) -0.0105(3) 0.0041(3)
P3 0.0172(3) 0.0232(4) 0.0190(4) -0.0005(3) 0.0012(3) -0.0031(3)
P4 0.0208(3) 0.0235(4) 0.0185(4) 0.0027(3) 0.0036(3) 0.0013(3)
N2 0.0307(14) 0.0248(14) 0.0353(16) -0.0043(12) -0.0107(12) 0.0060(12)
C43 0.0165(13) 0.0278(16) 0.0187(14) -0.0032(12) 0.0033(11) -0.0032(12)
C44 0.0230(15) 0.0365(18) 0.0187(15) 0.0011(13) 0.0023(12) -0.0044(13)
C45 0.0273(16) 0.044(2) 0.0241(17) -0.0120(15) 0.0064(13) -0.0032(15)
C46 0.0254(16) 0.0289(17) 0.0358(19) -0.0071(15) 0.0045(14) 0.0007(13)
C47 0.0212(14) 0.0243(16) 0.0308(17) -0.0027(13) 0.0021(12) -0.0017(12)
C48 0.0147(13) 0.0325(17) 0.0215(15) 0.0018(13) 0.0024(11) -0.0011(12)
C49 0.0246(15) 0.0376(19) 0.0257(17) 0.0040(14) 0.0025(13) -0.0107(14)
C50 0.0219(16) 0.055(2) 0.0260(17) 0.0007(16) -0.0008(13) -0.0174(16)
C51 0.0181(15) 0.061(2) 0.0249(17) 0.0072(16) -0.0040(13) 0.0003(15)
C52 0.0187(14) 0.0403(19) 0.0286(17) 0.0097(15) 0.0049(13) 0.0062(13)
C53 0.0224(14) 0.0244(16) 0.0252(16) -0.0010(13) -0.0027(12) -0.0009(12)
C54 0.0293(17) 0.0360(19) 0.0269(17) -0.0020(14) 0.0011(14) 0.0031(14)
C55 0.0340(18) 0.037(2) 0.039(2) -0.0071(16) 0.0008(16) 0.0100(16)
C56 0.046(2) 0.0305(19) 0.040(2) 0.0035(16) -0.0081(17) 0.0030(16)
C57 0.043(2) 0.039(2) 0.0329(19) 0.0092(16) 0.0035(16) -0.0004(17)
C58 0.0292(17) 0.0327(18) 0.0302(18) 0.0029(14) 0.0049(14) -0.0008(14)
C59 0.0182(14) 0.0296(17) 0.0251(16) 0.0061(13) 0.0002(12) -0.0028(12)
C60 0.0276(17) 0.0349(19) 0.038(2) -0.0012(16) -0.0031(15) -0.0054(14)
C61 0.0270(18) 0.048(2) 0.052(2) 0.0000(19) -0.0060(17) -0.0119(17)
C62 0.0165(16) 0.062(3) 0.060(3) 0.011(2) 0.0005(16) -0.0051(17)
C63 0.0234(18) 0.062(3) 0.045(2) 0.001(2) 0.0077(16) 0.0020(17)
C64 0.0215(16) 0.044(2) 0.037(2) -0.0033(16) 0.0021(14) -0.0028(15)
C65 0.0330(17) 0.0237(16) 0.0309(18) 0.0094(14) 0.0138(14) 0.0090(13)
C66 0.050(2) 0.0304(19) 0.037(2) 0.0013(16) 0.0191(18) 0.0026(16)
C67 0.077(3) 0.030(2) 0.050(3) 0.0006(18) 0.036(2) 0.004(2)
C68 0.061(3) 0.041(2) 0.069(3) 0.023(2) 0.046(3) 0.021(2)
C69 0.038(2) 0.054(3) 0.062(3) 0.026(2) 0.024(2) 0.0158(19)
C70 0.0297(17) 0.045(2) 0.038(2) 0.0164(17) 0.0121(15) 0.0086(16)
C71 0.0256(15) 0.0209(15) 0.0170(14) 0.0002(11) -0.0005(12) 0.0028(12)
C72 0.0237(15) 0.0298(17) 0.0204(15) 0.0002(13) 0.0012(12) 0.0019(13)
C73 0.0296(16) 0.0296(17) 0.0249(16) -0.0017(13) 0.0001(13) 0.0092(13)
C74 0.0383(18) 0.0232(16) 0.0227(16) 0.0007(13) -0.0021(13) 0.0060(14)
C75 0.0315(17) 0.0264(17) 0.0272(17) 0.0019(13) 0.0008(13) -0.0029(13)
C76 0.0224(15) 0.0269(16) 0.0233(15) 0.0001(13) -0.0001(12) 0.0019(12)
C77 0.0254(15) 0.0263(16) 0.0235(16) 0.0007(13) -0.0005(12) 0.0040(13)
C78 0.0306(17) 0.038(2) 0.0304(18) 0.0053(15) -0.0048(14) 0.0025(15)
C79 0.0248(16) 0.0332(19) 0.037(2) -0.0071(16) -0.0019(14) 0.0062(14)
C80 0.028(5) 0.051(7) 0.024(5) 0.008(4) 0.003(3) -0.010(5)
C81 0.029(4) 0.066(8) 0.045(7) -0.002(5) -0.018(4) -0.004(4)
C82 0.027(5) 0.069(9) 0.101(17) 0.013(9) 0.000(7) -0.010(5)
C83 0.031(5) 0.064(7) 0.123(17) 0.035(9) 0.022(8) -0.008(5)
C84 0.044(5) 0.047(8) 0.061(11) 0.012(7) 0.009(8) 0.014(5)
C85 0.027(6) 0.043(9) 0.026(7) 0.011(6) 0.008(5) -0.018(6)
C86 0.062(11) 0.067(13) 0.033(9) 0.013(8) -0.009(7) 0.017(10)
C87 0.054(9) 0.058(8) 0.085(13) 0.008(9) 0.023(9) -0.036(7)
C88 0.040(7) 0.057(8) 0.057(10) 0.017(8) 0.010(7) 0.005(5)
C89 0.029(6) 0.027(8) 0.044(10) 0.012(8) 0.009(8) 0.007(5)

loop_
_atom_type_symbol
_atom_type_description
_atom_type_scat_dispersion_real
_atom_type_scat_dispersion_imag
_atom_type_scat_source
C C 0.0181 0.0091 'International Tables Vol C Tables 4.2.6.8 and 6.1.1.4'
H H 0.0000 0.0000 'International Tables Vol C Tables 4.2.6.8 and 6.1.1.4'
Cu Cu -1.9646 0.5888 'International Tables Vol C Tables 4.2.6.8 and 6.1.1.4'
Fe Fe -1.1336 3.1974 'International Tables Vol C Tables 4.2.6.8 and 6.1.1.4'
N N 0.0311 0.0180 'International Tables Vol C Tables 4.2.6.8 and 6.1.1.4'
P P 0.2955 0.4335 'International Tables Vol C Tables 4.2.6.8 and 6.1.1.4'
S S 0.3331 0.5567 'International Tables Vol C Tables 4.2.6.8 and 6.1.1.4'

loop_
_exptl_crystal_face_index_h
_exptl_crystal_face_index_k
_exptl_crystal_face_index_l
_exptl_crystal_face_perp_dist
1 -4 11 0.1458
8 0 0 0.1256
-8 0 0 0.1169
0 4 -12 0.1731
5 4 -9 0.1690
-6 -6 3 0.1344
-8 1 0 0.1205
1 5 -11 0.1652
0 -5 11 0.1408
2 -7 -9 0.1694
-6 -6 0 0.1193
7 0 -7 0.1622
6 6 0 0.1628
-2 6 9 0.1336
3 -10 1 0.0955
4 -9 0 0.0701
-2 10 -2 0.0780
-5 8 2 0.1135
7 -4 -1 0.1094
4 -8 5 0.1149
-7 6 -1 0.1200
-3 -8 8 0.1346
2 0 12 0.1865
0 -3 -11 0.1921

loop_
_geom_angle_atom_site_label_1
_geom_angle_atom_site_label_2
_geom_angle_atom_site_label_3
_geom_angle
_geom_angle_site_symmetry_1
_geom_angle_site_symmetry_3
_geom_angle_publ_flag
S1 Cu1 S2 75.51(3) . . ?
P1 Cu1 S1 115.42(3) . . ?
P1 Cu1 S2 108.54(3) . . ?
P2 Cu1 S1 116.69(3) . . ?
P2 Cu1 S2 122.72(3) . . ?
P2 Cu1 P1 113.05(3) . . ?
C1 Fe1 C2 40.87(12) . . ?
C1 Fe1 C3 68.65(13) . . ?
C1 Fe1 C4 69.22(13) . . ?
C1 Fe1 C6 115.11(12) . . ?
C1 Fe1 C8 171.04(15) . . ?
C1 Fe1 C9 132.19(15) . . ?
C1 Fe1 C10 108.65(14) . . ?
C3 Fe1 C2 40.21(15) . . ?
C4 Fe1 C2 67.82(15) . . ?
C4 Fe1 C3 39.97(16) . . ?
C4 Fe1 C8 115.23(16) . . ?
C4 Fe1 C9 148.42(16) . . ?
C5 Fe1 C1 41.62(13) . . ?
C5 Fe1 C2 68.55(14) . . ?
C5 Fe1 C3 68.10(14) . . ?
C5 Fe1 C4 40.81(13) . . ?
C5 Fe1 C6 106.49(13) . . ?
C5 Fe1 C7 113.75(14) . . ?
C5 Fe1 C8 146.63(16) . . ?
C5 Fe1 C9 170.64(15) . . ?
C5 Fe1 C10 130.48(13) . . ?
C6 Fe1 C2 149.48(14) . . ?
C6 Fe1 C3 167.86(15) . . ?
C6 Fe1 C4 129.02(14) . . ?
C6 Fe1 C8 68.82(13) . . ?
C6 Fe1 C9 68.61(13) . . ?
C7 Fe1 C1 147.34(13) . . ?
C7 Fe1 C2 169.18(14) . . ?
C7 Fe1 C3 129.71(15) . . ?
C7 Fe1 C4 106.55(15) . . ?
C7 Fe1 C6 41.20(13) . . ?
C7 Fe1 C8 40.66(13) . . ?
C7 Fe1 C9 68.27(15) . . ?
C7 Fe1 C10 68.96(15) . . ?
C8 Fe1 C2 132.13(14) . . ?
C8 Fe1 C3 109.30(15) . . ?
C8 Fe1 C9 40.33(16) . . ?
C9 Fe1 C2 111.30(14) . . ?
C9 Fe1 C3 118.27(15) . . ?
C10 Fe1 C2 118.28(15) . . ?
C10 Fe1 C3 150.53(15) . . ?
C10 Fe1 C4 168.80(15) . . ?
C10 Fe1 C6 41.03(13) . . ?
C10 Fe1 C8 68.55(16) . . ?
C10 Fe1 C9 40.73(15) . . ?
C35 S1 Cu1 82.78(11) . . ?
C35 S2 Cu1 82.23(11) . . ?
C1 P1 Cu1 112.74(10) . . ?
C1 P1 C23 106.68(15) . . ?
C1 P1 C29 102.56(15) . . ?
C23 P1 Cu1 115.90(11) . . ?
C23 P1 C29 103.78(15) . . ?
C29 P1 Cu1 113.90(11) . . ?
C6 P2 Cu1 112.90(10) . . ?
C6 P2 C11 104.81(14) . . ?
C6 P2 C17 101.85(15) . . ?
C11 P2 Cu1 116.41(11) . . ?
C17 P2 Cu1 117.93(10) . . ?
C17 P2 C11 100.96(14) . . ?
C35 N1 H1 118.1 . . ?
C35 N1 C36 123.7(3) . . ?
C36 N1 H1 118.1 . . ?
P1 C1 Fe1 120.34(16) . . ?
C2 C1 Fe1 70.73(17) . . ?
C2 C1 P1 134.5(3) . . ?
C2 C1 C5 106.7(3) . . ?
C5 C1 Fe1 69.03(17) . . ?
C5 C1 P1 118.6(2) . . ?
Fe1 C2 H2A 127.6 . . ?
C1 C2 Fe1 68.40(17) . . ?
C1 C2 H2A 125.9 . . ?
C3 C2 Fe1 69.70(19) . . ?
C3 C2 C1 108.2(3) . . ?
C3 C2 H2A 125.9 . . ?
Fe1 C3 H3 126.2 . . ?
C2 C3 Fe1 70.09(19) . . ?
C2 C3 H3 125.6 . . ?
C4 C3 Fe1 69.7(2) . . ?
C4 C3 C2 108.9(3) . . ?
C4 C3 H3 125.6 . . ?
Fe1 C4 H4 126.6 . . ?
C3 C4 Fe1 70.3(2) . . ?
C3 C4 H4 126.0 . . ?
C3 C4 C5 108.1(3) . . ?
C5 C4 Fe1 68.72(19) . . ?
C5 C4 H4 126.0 . . ?
Fe1 C5 H5 125.8 . . ?
C1 C5 Fe1 69.35(18) . . ?
C1 C5 H5 125.9 . . ?
C4 C5 Fe1 70.47(19) . . ?
C4 C5 C1 108.1(3) . . ?
C4 C5 H5 125.9 . . ?
P2 C6 Fe1 121.57(15) . . ?
C7 C6 Fe1 68.82(18) . . ?
C7 C6 P2 130.2(3) . . ?
C10 C6 Fe1 69.46(18) . . ?
C10 C6 P2 122.3(3) . . ?
C10 C6 C7 107.1(3) . . ?
Fe1 C7 H7 125.4 . . ?
C6 C7 Fe1 69.98(17) . . ?
C6 C7 H7 125.7 . . ?
C8 C7 Fe1 70.50(19) . . ?
C8 C7 C6 108.5(3) . . ?
C8 C7 H7 125.7 . . ?
Fe1 C8 H8 126.8 . . ?
C7 C8 Fe1 68.84(18) . . ?
C7 C8 H8 126.0 . . ?
C9 C8 Fe1 69.88(19) . . ?
C9 C8 C7 107.9(3) . . ?
C9 C8 H8 126.0 . . ?
Fe1 C9 H9 126.8 . . ?
C8 C9 Fe1 69.8(2) . . ?
C8 C9 H9 125.7 . . ?
C8 C9 C10 108.6(3) . . ?
C10 C9 Fe1 69.34(19) . . ?
C10 C9 H9 125.7 . . ?
Fe1 C10 H10 126.0 . . ?
C6 C10 Fe1 69.51(18) . . ?
C6 C10 H10 126.1 . . ?
C9 C10 Fe1 69.9(2) . . ?
C9 C10 C6 107.8(3) . . ?
C9 C10 H10 126.1 . . ?
C12 C11 P2 116.7(2) . . ?
C16 C11 P2 123.9(3) . . ?
C16 C11 C12 119.3(3) . . ?
C11 C12 H12 119.9 . . ?
C13 C12 C11 120.3(3) . . ?
C13 C12 H12 119.9 . . ?
C12 C13 H13 119.9 . . ?
C14 C13 C12 120.3(4) . . ?
C14 C13 H13 119.9 . . ?
C13 C14 H14 119.9 . . ?
C13 C14 C15 120.1(3) . . ?
C15 C14 H14 119.9 . . ?
C14 C15 H15 119.9 . . ?
C14 C15 C16 120.1(3) . . ?
C16 C15 H15 119.9 . . ?
C11 C16 C15 119.8(3) . . ?
C11 C16 H16 120.1 . . ?
C15 C16 H16 120.1 . . ?
C18 C17 P2 119.9(2) . . ?
C22 C17 P2 121.2(2) . . ?
C22 C17 C18 119.0(3) . . ?
C17 C18 H18 119.7 . . ?
C19 C18 C17 120.7(3) . . ?
C19 C18 H18 119.7 . . ?
C18 C19 H19 120.1 . . ?
C18 C19 C20 119.8(3) . . ?
C20 C19 H19 120.1 . . ?
C19 C20 H20 120.2 . . ?
C21 C20 C19 119.6(3) . . ?
C21 C20 H20 120.2 . . ?
C20 C21 H21 119.7 . . ?
C20 C21 C22 120.7(3) . . ?
C22 C21 H21 119.7 . . ?
C17 C22 H22 119.9 . . ?
C21 C22 C17 120.1(3) . . ?
C21 C22 H22 119.9 . . ?
C24 C23 P1 116.8(3) . . ?
C24 C23 C28 118.7(3) . . ?
C28 C23 P1 124.4(3) . . ?
C23 C24 H24 119.7 . . ?
C23 C24 C25 120.6(4) . . ?
C25 C24 H24 119.7 . . ?
C24 C25 H25 120.3 . . ?
C26 C25 C24 119.4(4) . . ?
C26 C25 H25 120.3 . . ?
C25 C26 H26 119.7 . . ?
C27 C26 C25 120.6(4) . . ?
C27 C26 H26 119.7 . . ?
C26 C27 H27 119.9 . . ?
C26 C27 C28 120.2(4) . . ?
C28 C27 H27 119.9 . . ?
C23 C28 C27 120.4(3) . . ?
C23 C28 H28 119.8 . . ?
C27 C28 H28 119.8 . . ?
C30 C29 P1 122.4(3) . . ?
C30 C29 C34 119.4(3) . . ?
C34 C29 P1 118.1(3) . . ?
C29 C30 H30 119.7 . . ?
C29 C30 C31 120.5(3) . . ?
C31 C30 H30 119.7 . . ?
C30 C31 H31 119.9 . . ?
C32 C31 C30 120.2(4) . . ?
C32 C31 H31 119.9 . . ?
C31 C32 H32 120.2 . . ?
C31 C32 C33 119.7(3) . . ?
C33 C32 H32 120.2 . . ?
C32 C33 H33 119.9 . . ?
C32 C33 C34 120.2(4) . . ?
C34 C33 H33 119.9 . . ?
C29 C34 C33 120.0(3) . . ?
C29 C34 H34 120.0 . . ?
C33 C34 H34 120.0 . . ?
S1 C35 S2 118.81(19) . . ?
N1 C35 S1 121.5(2) . . ?
N1 C35 S2 119.7(3) . . ?
N1 C36 H36A 109.8 . . ?
N1 C36 H36B 109.8 . . ?
N1 C36 C37 109.3(3) . . ?
H36A C36 H36B 108.3 . . ?
C37 C36 H36A 109.8 . . ?
C37 C36 H36B 109.8 . . ?
C38 C37 C36 120.2(3) . . ?
C38 C37 C42 118.8(3) . . ?
C42 C37 C36 121.0(3) . . ?
C37 C38 H38 119.6 . . ?
C39 C38 C37 120.7(3) . . ?
C39 C38 H38 119.6 . . ?
C38 C39 H39 120.0 . . ?
C38 C39 C40 119.9(4) . . ?
C40 C39 H39 120.0 . . ?
C39 C40 H40 120.5 . . ?
C39 C40 C41 119.1(4) . . ?
C41 C40 H40 120.5 . . ?
C40 C41 H41 119.7 . . ?
C42 C41 C40 120.7(4) . . ?
C42 C41 H41 119.7 . . ?
C37 C42 H42 119.6 . . ?
C41 C42 C37 120.8(4) . . ?
C41 C42 H42 119.6 . . ?
S4 Cu02 S3 75.11(3) . . ?
P3 Cu02 S3 108.46(3) . . ?
P3 Cu02 S4 118.22(4) . . ?
P4 Cu02 S3 123.43(3) . . ?
P4 Cu02 S4 117.45(4) . . ?
P4 Cu02 P3 110.42(3) . . ?
C43 Fe2 C44 41.14(12) . . ?
C43 Fe2 C45 68.73(13) . . ?
C43 Fe2 C46 68.87(13) . . ?
C43 Fe2 C48 113.52(12) . . ?
C43 Fe2 C49 142.52(13) . . ?
C43 Fe2 C50 176.69(14) . . ?
C43 Fe2 C51 137.78(15) . . ?
C43 Fe2 C52 111.96(14) . . ?
C44 Fe2 C45 40.36(14) . . ?
C44 Fe2 C46 68.06(15) . . ?
C44 Fe2 C48 143.78(14) . . ?
C44 Fe2 C50 135.56(14) . . ?
C44 Fe2 C51 110.92(14) . . ?
C44 Fe2 C52 114.20(14) . . ?
C45 Fe2 C51 112.25(15) . . ?
C46 Fe2 C45 40.23(15) . . ?
C46 Fe2 C51 140.37(15) . . ?
C47 Fe2 C43 41.19(13) . . ?
C47 Fe2 C44 68.98(14) . . ?
C47 Fe2 C45 68.73(14) . . ?
C47 Fe2 C46 41.12(13) . . ?
C47 Fe2 C48 110.17(13) . . ?
C47 Fe2 C49 111.81(14) . . ?
C47 Fe2 C50 140.53(16) . . ?
C47 Fe2 C51 178.47(15) . . ?
C47 Fe2 C52 138.02(14) . . ?
C48 Fe2 C45 175.52(15) . . ?
C48 Fe2 C46 136.21(14) . . ?
C48 Fe2 C50 69.13(14) . . ?
C48 Fe2 C51 68.95(13) . . ?
C49 Fe2 C44 174.93(14) . . ?
C49 Fe2 C45 134.81(15) . . ?
C49 Fe2 C46 109.02(15) . . ?
C49 Fe2 C48 41.12(14) . . ?
C49 Fe2 C50 40.79(14) . . ?
C49 Fe2 C51 68.43(15) . . ?
C49 Fe2 C52 68.82(15) . . ?
C50 Fe2 C45 108.78(14) . . ?
C50 Fe2 C46 110.79(16) . . ?
C50 Fe2 C51 40.58(17) . . ?
C52 Fe2 C45 142.24(15) . . ?
C52 Fe2 C46 177.48(14) . . ?
C52 Fe2 C48 41.29(13) . . ?
C52 Fe2 C50 68.53(16) . . ?
C52 Fe2 C51 40.52(15) . . ?
C77 S3 Cu02 82.34(12) . . ?
C77 S4 Cu02 83.95(12) . . ?
C43 P3 Cu02 115.46(10) . . ?
C43 P3 C53 103.20(15) . . ?
C43 P3 C59 102.72(15) . . ?
C53 P3 Cu02 112.03(11) . . ?
C59 P3 Cu02 117.54(11) . . ?
C59 P3 C53 104.25(15) . . ?
C48 P4 Cu02 116.08(10) . . ?
C48 P4 C65 102.17(16) . . ?
C48 P4 C71 101.37(15) . . ?
C65 P4 Cu02 118.13(12) . . ?
C65 P4 C71 101.91(14) . . ?
C71 P4 Cu02 114.75(11) . . ?
C77 N2 H2 117.4 . . ?
C77 N2 C78 125.2(3) . . ?
C78 N2 H2 117.4 . . ?
P3 C43 Fe2 121.87(15) . . ?
C44 C43 Fe2 69.65(17) . . ?
C44 C43 P3 129.9(3) . . ?
C47 C43 Fe2 69.29(17) . . ?
C47 C43 P3 122.5(2) . . ?
C47 C43 C44 107.4(3) . . ?
Fe2 C44 H44 126.2 . . ?
C43 C44 Fe2 69.21(17) . . ?
C43 C44 H44 125.7 . . ?
C45 C44 Fe2 70.47(19) . . ?
C45 C44 C43 108.5(3) . . ?
C45 C44 H44 125.7 . . ?
Fe2 C45 H45 126.7 . . ?
C44 C45 Fe2 69.17(18) . . ?
C44 C45 H45 125.8 . . ?
C44 C45 C46 108.3(3) . . ?
C46 C45 Fe2 69.88(19) . . ?
C46 C45 H45 125.8 . . ?
Fe2 C46 H46 127.2 . . ?
C45 C46 Fe2 69.9(2) . . ?
C45 C46 H46 125.9 . . ?
C45 C46 C47 108.1(3) . . ?
C47 C46 Fe2 68.48(19) . . ?
C47 C46 H46 125.9 . . ?
Fe2 C47 H47 125.5 . . ?
C43 C47 Fe2 69.52(18) . . ?
C43 C47 C46 107.7(3) . . ?
C43 C47 H47 126.2 . . ?
C46 C47 Fe2 70.40(19) . . ?
C46 C47 H47 126.2 . . ?
P4 C48 Fe2 124.61(15) . . ?
C49 C48 Fe2 69.05(18) . . ?
C49 C48 P4 128.8(3) . . ?
C49 C48 C52 106.5(3) . . ?
C52 C48 Fe2 69.14(18) . . ?
C52 C48 P4 124.6(3) . . ?
Fe2 C49 H49 126.1 . . ?
C48 C49 Fe2 69.84(18) . . ?
C48 C49 H49 125.6 . . ?
C50 C49 Fe2 70.02(19) . . ?
C50 C49 C48 108.8(3) . . ?
C50 C49 H49 125.6 . . ?
Fe2 C50 H50 126.2 . . ?
C49 C50 Fe2 69.19(18) . . ?
C49 C50 H50 126.0 . . ?
C49 C50 C51 108.0(3) . . ?
C51 C50 Fe2 70.23(19) . . ?
C51 C50 H50 126.0 . . ?
Fe2 C51 H51 127.4 . . ?
C50 C51 Fe2 69.2(2) . . ?
C50 C51 H51 126.0 . . ?
C52 C51 Fe2 68.99(19) . . ?
C52 C51 C50 108.0(3) . . ?
C52 C51 H51 126.0 . . ?
Fe2 C52 H52 125.9 . . ?
C48 C52 Fe2 69.57(19) . . ?
C48 C52 H52 125.7 . . ?
C51 C52 Fe2 70.5(2) . . ?
C51 C52 C48 108.7(3) . . ?
C51 C52 H52 125.7 . . ?
C54 C53 P3 118.1(3) . . ?
C54 C53 C58 119.1(3) . . ?
C58 C53 P3 122.8(3) . . ?
C53 C54 H54 119.8 . . ?
C53 C54 C55 120.5(3) . . ?
C55 C54 H54 119.8 . . ?
C54 C55 H55 120.3 . . ?
C56 C55 C54 119.4(4) . . ?
C56 C55 H55 120.3 . . ?
C55 C56 H56 119.8 . . ?
C57 C56 C55 120.4(4) . . ?
C57 C56 H56 119.8 . . ?
C56 C57 H57 119.7 . . ?
C56 C57 C58 120.5(4) . . ?
C58 C57 H57 119.7 . . ?
C53 C58 H58 120.0 . . ?
C57 C58 C53 120.0(3) . . ?
C57 C58 H58 120.0 . . ?
C60 C59 P3 116.4(3) . . ?
C64 C59 P3 124.0(3) . . ?
C64 C59 C60 119.5(3) . . ?
C59 C60 H60 120.1 . . ?
C61 C60 C59 119.9(4) . . ?
C61 C60 H60 120.1 . . ?
C60 C61 H61 119.6 . . ?
C62 C61 C60 120.8(4) . . ?
C62 C61 H61 119.6 . . ?
C61 C62 H62 120.2 . . ?
C63 C62 C61 119.6(3) . . ?
C63 C62 H62 120.2 . . ?
C62 C63 H63 119.9 . . ?
C62 C63 C64 120.3(4) . . ?
C64 C63 H63 119.9 . . ?
C59 C64 C63 119.9(4) . . ?
C59 C64 H64 120.1 . . ?
C63 C64 H64 120.1 . . ?
C66 C65 P4 117.0(3) . . ?
C66 C65 C70 119.4(3) . . ?
C70 C65 P4 123.5(3) . . ?
C65 C66 H66 120.0 . . ?
C65 C66 C67 120.0(4) . . ?
C67 C66 H66 120.0 . . ?
C66 C67 H67 120.1 . . ?
C68 C67 C66 119.8(4) . . ?
C68 C67 H67 120.1 . . ?
C67 C68 H68 119.4 . . ?
C67 C68 C69 121.1(4) . . ?
C69 C68 H68 119.4 . . ?
C68 C69 H69 120.2 . . ?
C68 C69 C70 119.6(4) . . ?
C70 C69 H69 120.2 . . ?
C65 C70 C69 120.1(4) . . ?
C65 C70 H70 119.9 . . ?
C69 C70 H70 119.9 . . ?
C72 C71 P4 119.3(2) . . ?
C76 C71 P4 121.4(2) . . ?
C76 C71 C72 119.3(3) . . ?
C71 C72 H72 119.9 . . ?
C73 C72 C71 120.3(3) . . ?
C73 C72 H72 119.9 . . ?
C72 C73 H73 120.0 . . ?
C74 C73 C72 120.1(3) . . ?
C74 C73 H73 120.0 . . ?
C73 C74 H74 119.9 . . ?
C73 C74 C75 120.2(3) . . ?
C75 C74 H74 119.9 . . ?
C74 C75 H75 120.1 . . ?
C76 C75 C74 119.8(3) . . ?
C76 C75 H75 120.1 . . ?
C71 C76 H76 119.8 . . ?
C75 C76 C71 120.3(3) . . ?
C75 C76 H76 119.8 . . ?
S3 C77 S4 118.23(19) . . ?
N2 C77 S3 119.8(3) . . ?
N2 C77 S4 121.9(3) . . ?
N2 C78 H78A 108.9 . . ?
N2 C78 H78B 108.9 . . ?
N2 C78 C79 113.2(3) . . ?
H78A C78 H78B 107.8 . . ?
C79 C78 H78A 108.9 . . ?
C79 C78 H78B 108.9 . . ?
C80 C79 C78 109.7(8) . . ?
C84 C79 C78 128.4(10) . . ?
C84 C79 C80 121.6(10) . . ?
C85 C79 C78 129.2(9) . . ?
C85 C79 C89 113.3(12) . . ?
C89 C79 C78 116.6(10) . . ?
C79 C80 H80 121.6 . . ?
C81 C80 C79 116.7(9) . . ?
C81 C80 H80 121.6 . . ?
C80 C81 H81 121.6 . . ?
C82 C81 C80 116.8(11) . . ?
C82 C81 H81 121.6 . . ?
C81 C82 H82 118.3 . . ?
C83 C82 C81 123.4(12) . . ?
C83 C82 H82 118.3 . . ?
C82 C83 H83 119.6 . . ?
C82 C83 C84 120.8(14) . . ?
C84 C83 H83 119.6 . . ?
C79 C84 C83 120.3(16) . . ?
C79 C84 H84 119.9 . . ?
C83 C84 H84 119.9 . . ?
C79 C85 H85 116.8 . . ?
C79 C85 C86 126.4(13) . . ?
C86 C85 H85 116.8 . . ?
C85 C86 H86 121.3 . . ?
C85 C86 C87 117.5(17) . . ?
C87 C86 H86 121.3 . . ?
C86 C87 H87 120.2 . . ?
C88 C87 C86 119.6(17) . . ?
C88 C87 H87 120.2 . . ?
C87 C88 H88 118.8 . . ?
C87 C88 C89 122.4(16) . . ?
C89 C88 H88 118.8 . . ?
C79 C89 H89 119.8 . . ?
C88 C89 C79 120.5(17) . . ?
C88 C89 H89 119.8 . . ?

loop_
_geom_bond_atom_site_label_1
_geom_bond_atom_site_label_2
_geom_bond_distance
_geom_bond_site_symmetry_2
_geom_bond_publ_flag
Cu1 S1 2.4011(9) . ?
Cu1 S2 2.4113(9) . ?
Cu1 P1 2.2712(8) . ?
Cu1 P2 2.2360(8) . ?
Fe1 C1 2.035(3) . ?
Fe1 C2 2.066(3) . ?
Fe1 C3 2.061(3) . ?
Fe1 C4 2.054(4) . ?
Fe1 C5 2.030(3) . ?
Fe1 C6 2.050(3) . ?
Fe1 C7 2.034(3) . ?
Fe1 C8 2.056(3) . ?
Fe1 C9 2.057(3) . ?
Fe1 C10 2.049(3) . ?
S1 C35 1.705(3) . ?
S2 C35 1.718(3) . ?
P1 C1 1.804(3) . ?
P1 C23 1.832(3) . ?
P1 C29 1.840(3) . ?
P2 C6 1.814(3) . ?
P2 C11 1.832(3) . ?
P2 C17 1.831(3) . ?
N1 H1 0.8800 . ?
N1 C35 1.337(4) . ?
N1 C36 1.462(4) . ?
C1 C2 1.432(4) . ?
C1 C5 1.444(5) . ?
C2 H2A 0.9500 . ?
C2 C3 1.418(5) . ?
C3 H3 0.9500 . ?
C3 C4 1.406(6) . ?
C4 H4 0.9500 . ?
C4 C5 1.424(5) . ?
C5 H5 0.9500 . ?
C6 C7 1.437(5) . ?
C6 C10 1.437(4) . ?
C7 H7 0.9500 . ?
C7 C8 1.421(5) . ?
C8 H8 0.9500 . ?
C8 C9 1.418(6) . ?
C9 H9 0.9500 . ?
C9 C10 1.429(5) . ?
C10 H10 0.9500 . ?
C11 C12 1.402(5) . ?
C11 C16 1.394(4) . ?
C12 H12 0.9500 . ?
C12 C13 1.385(5) . ?
C13 H13 0.9500 . ?
C13 C14 1.382(5) . ?
C14 H14 0.9500 . ?
C14 C15 1.388(6) . ?
C15 H15 0.9500 . ?
C15 C16 1.398(5) . ?
C16 H16 0.9500 . ?
C17 C18 1.398(4) . ?
C17 C22 1.397(4) . ?
C18 H18 0.9500 . ?
C18 C19 1.387(5) . ?
C19 H19 0.9500 . ?
C19 C20 1.399(5) . ?
C20 H20 0.9500 . ?
C20 C21 1.381(5) . ?
C21 H21 0.9500 . ?
C21 C22 1.390(5) . ?
C22 H22 0.9500 . ?
C23 C24 1.391(5) . ?
C23 C28 1.391(5) . ?
C24 H24 0.9500 . ?
C24 C25 1.398(6) . ?
C25 H25 0.9500 . ?
C25 C26 1.384(6) . ?
C26 H26 0.9500 . ?
C26 C27 1.365(5) . ?
C27 H27 0.9500 . ?
C27 C28 1.392(5) . ?
C28 H28 0.9500 . ?
C29 C30 1.383(5) . ?
C29 C34 1.397(5) . ?
C30 H30 0.9500 . ?
C30 C31 1.397(5) . ?
C31 H31 0.9500 . ?
C31 C32 1.386(6) . ?
C32 H32 0.9500 . ?
C32 C33 1.387(6) . ?
C33 H33 0.9500 . ?
C33 C34 1.400(5) . ?
C34 H34 0.9500 . ?
C36 H36A 0.9900 . ?
C36 H36B 0.9900 . ?
C36 C37 1.509(5) . ?
C37 C38 1.386(5) . ?
C37 C42 1.391(5) . ?
C38 H38 0.9500 . ?
C38 C39 1.384(6) . ?
C39 H39 0.9500 . ?
C39 C40 1.390(6) . ?
C40 H40 0.9500 . ?
C40 C41 1.392(6) . ?
C41 H41 0.9500 . ?
C41 C42 1.363(6) . ?
C42 H42 0.9500 . ?
Cu02 S3 2.4358(9) . ?
Cu02 S4 2.3805(9) . ?
Cu02 P3 2.2609(9) . ?
Cu02 P4 2.2438(9) . ?
Fe2 C43 2.033(3) . ?
Fe2 C44 2.039(3) . ?
Fe2 C45 2.056(3) . ?
Fe2 C46 2.056(3) . ?
Fe2 C47 2.030(3) . ?
Fe2 C48 2.045(3) . ?
Fe2 C49 2.034(3) . ?
Fe2 C50 2.045(3) . ?
Fe2 C51 2.059(3) . ?
Fe2 C52 2.039(3) . ?
S3 C77 1.708(3) . ?
S4 C77 1.713(3) . ?
P3 C43 1.806(3) . ?
P3 C53 1.836(3) . ?
P3 C59 1.834(3) . ?
P4 C48 1.811(3) . ?
P4 C65 1.831(3) . ?
P4 C71 1.835(3) . ?
N2 H2 0.8800 . ?
N2 C77 1.338(4) . ?
N2 C78 1.447(4) . ?
C43 C44 1.430(4) . ?
C43 C47 1.429(5) . ?
C44 H44 0.9500 . ?
C44 C45 1.412(5) . ?
C45 H45 0.9500 . ?
C45 C46 1.414(5) . ?
C46 H46 0.9500 . ?
C46 C47 1.435(5) . ?
C47 H47 0.9500 . ?
C48 C49 1.433(5) . ?
C48 C52 1.440(5) . ?
C49 H49 0.9500 . ?
C49 C50 1.422(5) . ?
C50 H50 0.9500 . ?
C50 C51 1.423(6) . ?
C51 H51 0.9500 . ?
C51 C52 1.419(5) . ?
C52 H52 0.9500 . ?
C53 C54 1.391(5) . ?
C53 C58 1.397(5) . ?
C54 H54 0.9500 . ?
C54 C55 1.394(5) . ?
C55 H55 0.9500 . ?
C55 C56 1.391(6) . ?
C56 H56 0.9500 . ?
C56 C57 1.368(6) . ?
C57 H57 0.9500 . ?
C57 C58 1.388(5) . ?
C58 H58 0.9500 . ?
C59 C60 1.395(5) . ?
C59 C64 1.377(5) . ?
C60 H60 0.9500 . ?
C60 C61 1.379(5) . ?
C61 H61 0.9500 . ?
C61 C62 1.379(6) . ?
C62 H62 0.9500 . ?
C62 C63 1.373(6) . ?
C63 H63 0.9500 . ?
C63 C64 1.402(5) . ?
C64 H64 0.9500 . ?
C65 C66 1.387(5) . ?
C65 C70 1.392(5) . ?
C66 H66 0.9500 . ?
C66 C67 1.400(5) . ?
C67 H67 0.9500 . ?
C67 C68 1.367(7) . ?
C68 H68 0.9500 . ?
C68 C69 1.376(7) . ?
C69 H69 0.9500 . ?
C69 C70 1.395(5) . ?
C70 H70 0.9500 . ?
C71 C72 1.400(4) . ?
C71 C76 1.395(4) . ?
C72 H72 0.9500 . ?
C72 C73 1.390(5) . ?
C73 H73 0.9500 . ?
C73 C74 1.385(5) . ?
C74 H74 0.9500 . ?
C74 C75 1.393(5) . ?
C75 H75 0.9500 . ?
C75 C76 1.392(5) . ?
C76 H76 0.9500 . ?
C78 H78A 0.9900 . ?
C78 H78B 0.9900 . ?
C78 C79 1.507(5) . ?
C79 C80 1.449(15) . ?
C79 C84 1.30(2) . ?
C79 C85 1.32(2) . ?
C79 C89 1.49(2) . ?
C80 H80 0.9500 . ?
C80 C81 1.423(19) . ?
C81 H81 0.9500 . ?
C81 C82 1.379(16) . ?
C82 H82 0.9500 . ?
C82 C83 1.32(2) . ?
C83 H83 0.9500 . ?
C83 C84 1.37(2) . ?
C84 H84 0.9500 . ?
C85 H85 0.9500 . ?
C85 C86 1.37(3) . ?
C86 H86 0.9500 . ?
C86 C87 1.44(2) . ?
C87 H87 0.9500 . ?
C87 C88 1.30(3) . ?
C88 H88 0.9500 . ?
C88 C89 1.37(3) . ?
C89 H89 0.9500 . ?

loop_
_geom_torsion_atom_site_label_1
_geom_torsion_atom_site_label_2
_geom_torsion_atom_site_label_3
_geom_torsion_atom_site_label_4
_geom_torsion
_geom_torsion_site_symmetry_1
_geom_torsion_site_symmetry_2
_geom_torsion_site_symmetry_3
_geom_torsion_site_symmetry_4
_geom_torsion_publ_flag
Cu1 S1 C35 S2 -7.79(17) . . . . ?
Cu1 S1 C35 N1 171.5(3) . . . . ?
Cu1 S2 C35 S1 7.77(17) . . . . ?
Cu1 S2 C35 N1 -171.5(3) . . . . ?
Cu1 P1 C1 Fe1 -46.3(2) . . . . ?
Cu1 P1 C1 C2 -138.5(3) . . . . ?
Cu1 P1 C1 C5 34.9(3) . . . . ?
Cu1 P1 C23 C24 -73.5(3) . . . . ?
Cu1 P1 C23 C28 102.7(3) . . . . ?
Cu1 P1 C29 C30 -137.7(3) . . . . ?
Cu1 P1 C29 C34 38.9(3) . . . . ?
Cu1 P2 C6 Fe1 -43.0(2) . . . . ?
Cu1 P2 C6 C7 -130.9(3) . . . . ?
Cu1 P2 C6 C10 41.3(3) . . . . ?
Cu1 P2 C11 C12 37.9(3) . . . . ?
Cu1 P2 C11 C16 -144.4(2) . . . . ?
Cu1 P2 C17 C18 13.1(3) . . . . ?
Cu1 P2 C17 C22 -168.6(2) . . . . ?
Fe1 C1 C2 C3 58.4(2) . . . . ?
Fe1 C1 C5 C4 -60.1(2) . . . . ?
Fe1 C2 C3 C4 59.1(2) . . . . ?
Fe1 C3 C4 C5 58.5(2) . . . . ?
Fe1 C4 C5 C1 59.4(2) . . . . ?
Fe1 C6 C7 C8 60.2(2) . . . . ?
Fe1 C6 C10 C9 -59.7(2) . . . . ?
Fe1 C7 C8 C9 59.1(2) . . . . ?
Fe1 C8 C9 C10 58.6(2) . . . . ?
Fe1 C9 C10 C6 59.4(2) . . . . ?
P1 C1 C2 Fe1 114.0(3) . . . . ?
P1 C1 C2 C3 172.4(3) . . . . ?
P1 C1 C5 Fe1 -114.0(2) . . . . ?
P1 C1 C5 C4 -174.1(2) . . . . ?
P1 C23 C24 C25 179.2(3) . . . . ?
P1 C23 C28 C27 -178.7(3) . . . . ?
P1 C29 C30 C31 175.0(3) . . . . ?
P1 C29 C34 C33 -176.2(3) . . . . ?
P2 C6 C7 Fe1 114.1(3) . . . . ?
P2 C6 C7 C8 174.3(2) . . . . ?
P2 C6 C10 Fe1 -115.1(2) . . . . ?
P2 C6 C10 C9 -174.8(2) . . . . ?
P2 C11 C12 C13 174.9(3) . . . . ?
P2 C11 C16 C15 -176.0(3) . . . . ?
P2 C17 C18 C19 175.9(2) . . . . ?
P2 C17 C22 C21 -176.0(3) . . . . ?
N1 C36 C37 C38 -92.7(4) . . . . ?
N1 C36 C37 C42 83.4(4) . . . . ?
C1 P1 C23 C24 160.0(3) . . . . ?
C1 P1 C23 C28 -23.7(3) . . . . ?
C1 P1 C29 C30 -15.6(3) . . . . ?
C1 P1 C29 C34 161.0(3) . . . . ?
C1 C2 C3 Fe1 -57.6(2) . . . . ?
C1 C2 C3 C4 1.5(4) . . . . ?
C2 C1 C5 Fe1 61.1(2) . . . . ?
C2 C1 C5 C4 1.0(3) . . . . ?
C2 C3 C4 Fe1 -59.3(2) . . . . ?
C2 C3 C4 C5 -0.8(4) . . . . ?
C3 C4 C5 Fe1 -59.5(2) . . . . ?
C3 C4 C5 C1 -0.1(4) . . . . ?
C5 C1 C2 Fe1 -60.0(2) . . . . ?
C5 C1 C2 C3 -1.5(4) . . . . ?
C6 P2 C11 C12 163.4(3) . . . . ?
C6 P2 C11 C16 -18.9(3) . . . . ?
C6 P2 C17 C18 -111.1(3) . . . . ?
C6 P2 C17 C22 67.3(3) . . . . ?
C6 C7 C8 Fe1 -59.9(2) . . . . ?
C6 C7 C8 C9 -0.7(4) . . . . ?
C7 C6 C10 Fe1 58.7(2) . . . . ?
C7 C6 C10 C9 -1.0(3) . . . . ?
C7 C8 C9 Fe1 -58.5(2) . . . . ?
C7 C8 C9 C10 0.1(4) . . . . ?
C8 C9 C10 Fe1 -58.9(2) . . . . ?
C8 C9 C10 C6 0.5(4) . . . . ?
C10 C6 C7 Fe1 -59.1(2) . . . . ?
C10 C6 C7 C8 1.1(4) . . . . ?
C11 P2 C6 Fe1 -170.66(18) . . . . ?
C11 P2 C6 C7 101.4(3) . . . . ?
C11 P2 C6 C10 -86.3(3) . . . . ?
C11 P2 C17 C18 141.1(3) . . . . ?
C11 P2 C17 C22 -40.6(3) . . . . ?
C11 C12 C13 C14 2.0(6) . . . . ?
C12 C11 C16 C15 1.7(5) . . . . ?
C12 C13 C14 C15 0.3(6) . . . . ?
C13 C14 C15 C16 -1.6(5) . . . . ?
C14 C15 C16 C11 0.6(5) . . . . ?
C16 C11 C12 C13 -2.9(5) . . . . ?
C17 P2 C6 Fe1 84.5(2) . . . . ?
C17 P2 C6 C7 -3.5(3) . . . . ?
C17 P2 C6 C10 168.8(2) . . . . ?
C17 P2 C11 C12 -91.1(3) . . . . ?
C17 P2 C11 C16 86.6(3) . . . . ?
C17 C18 C19 C20 0.7(5) . . . . ?
C18 C17 C22 C21 2.3(5) . . . . ?
C18 C19 C20 C21 1.2(5) . . . . ?
C19 C20 C21 C22 -1.4(5) . . . . ?
C20 C21 C22 C17 -0.4(5) . . . . ?
C22 C17 C18 C19 -2.5(5) . . . . ?
C23 P1 C1 Fe1 82.1(2) . . . . ?
C23 P1 C1 C2 -10.2(3) . . . . ?
C23 P1 C1 C5 163.2(2) . . . . ?
C23 P1 C29 C30 95.4(3) . . . . ?
C23 P1 C29 C34 -88.0(3) . . . . ?
C23 C24 C25 C26 -0.8(6) . . . . ?
C24 C23 C28 C27 -2.5(5) . . . . ?
C24 C25 C26 C27 -1.3(6) . . . . ?
C25 C26 C27 C28 1.5(6) . . . . ?
C26 C27 C28 C23 0.4(6) . . . . ?
C28 C23 C24 C25 2.7(5) . . . . ?
C29 P1 C1 Fe1 -169.18(19) . . . . ?
C29 P1 C1 C2 98.6(3) . . . . ?
C29 P1 C1 C5 -88.0(3) . . . . ?
C29 P1 C23 C24 52.1(3) . . . . ?
C29 P1 C23 C28 -131.6(3) . . . . ?
C29 C30 C31 C32 0.8(6) . . . . ?
C30 C29 C34 C33 0.5(6) . . . . ?
C30 C31 C32 C33 1.2(7) . . . . ?
C31 C32 C33 C34 -2.2(7) . . . . ?
C32 C33 C34 C29 1.4(6) . . . . ?
C34 C29 C30 C31 -1.6(6) . . . . ?
C35 N1 C36 C37 -175.2(3) . . . . ?
C36 N1 C35 S1 -2.4(5) . . . . ?
C36 N1 C35 S2 176.9(3) . . . . ?
C36 C37 C38 C39 176.2(4) . . . . ?
C36 C37 C42 C41 -177.0(4) . . . . ?
C37 C38 C39 C40 1.0(6) . . . . ?
C38 C37 C42 C41 -0.9(6) . . . . ?
C38 C39 C40 C41 -1.1(7) . . . . ?
C39 C40 C41 C42 0.2(7) . . . . ?
C40 C41 C42 C37 0.8(6) . . . . ?
C42 C37 C38 C39 0.0(6) . . . . ?
Cu02 S3 C77 S4 -5.61(17) . . . . ?
Cu02 S3 C77 N2 173.4(3) . . . . ?
Cu02 S4 C77 S3 5.72(18) . . . . ?
Cu02 S4 C77 N2 -173.2(3) . . . . ?
Cu02 P3 C43 Fe2 44.1(2) . . . . ?
Cu02 P3 C43 C44 133.3(3) . . . . ?
Cu02 P3 C43 C47 -40.3(3) . . . . ?
Cu02 P3 C53 C54 -11.5(3) . . . . ?
Cu02 P3 C53 C58 168.7(2) . . . . ?
Cu02 P3 C59 C60 -40.0(3) . . . . ?
Cu02 P3 C59 C64 137.4(3) . . . . ?
Cu02 P4 C48 Fe2 33.6(2) . . . . ?
Cu02 P4 C48 C49 123.5(3) . . . . ?
Cu02 P4 C48 C52 -53.6(3) . . . . ?
Cu02 P4 C65 C66 -41.3(3) . . . . ?
Cu02 P4 C65 C70 140.2(3) . . . . ?
Cu02 P4 C71 C72 -21.2(3) . . . . ?
Cu02 P4 C71 C76 160.9(2) . . . . ?
Fe2 C43 C44 C45 -59.7(2) . . . . ?
Fe2 C43 C47 C46 60.4(2) . . . . ?
Fe2 C44 C45 C46 -59.1(2) . . . . ?
Fe2 C45 C46 C47 -57.9(2) . . . . ?
Fe2 C46 C47 C43 -59.8(2) . . . . ?
Fe2 C48 C49 C50 -59.4(2) . . . . ?
Fe2 C48 C52 C51 59.9(2) . . . . ?
Fe2 C49 C50 C51 -59.7(2) . . . . ?
Fe2 C50 C51 C52 -58.2(2) . . . . ?
Fe2 C51 C52 C48 -59.3(2) . . . . ?
P3 C43 C44 Fe2 -115.1(3) . . . . ?
P3 C43 C44 C45 -174.8(2) . . . . ?
P3 C43 C47 Fe2 115.4(2) . . . . ?
P3 C43 C47 C46 175.7(2) . . . . ?
P3 C53 C54 C55 -179.5(3) . . . . ?
P3 C53 C58 C57 -179.9(3) . . . . ?
P3 C59 C60 C61 179.2(3) . . . . ?
P3 C59 C64 C63 -178.3(3) . . . . ?
P4 C48 C49 Fe2 -118.2(3) . . . . ?
P4 C48 C49 C50 -177.6(2) . . . . ?
P4 C48 C52 Fe2 118.4(2) . . . . ?
P4 C48 C52 C51 178.2(2) . . . . ?
P4 C65 C66 C67 -177.6(3) . . . . ?
P4 C65 C70 C69 177.6(3) . . . . ?
P4 C71 C72 C73 -176.5(3) . . . . ?
P4 C71 C76 C75 176.6(3) . . . . ?
N2 C78 C79 C80 163.5(7) . . . . ?
N2 C78 C79 C84 -11.2(12) . . . . ?
N2 C78 C79 C85 161.5(12) . . . . ?
N2 C78 C79 C89 -29.9(11) . . . . ?
C43 P3 C53 C54 113.3(3) . . . . ?
C43 P3 C53 C58 -66.4(3) . . . . ?
C43 P3 C59 C60 -167.9(3) . . . . ?
C43 P3 C59 C64 9.5(4) . . . . ?
C43 C44 C45 Fe2 58.9(2) . . . . ?
C43 C44 C45 C46 -0.2(4) . . . . ?
C44 C43 C47 Fe2 -59.5(2) . . . . ?
C44 C43 C47 C46 0.9(3) . . . . ?
C44 C45 C46 Fe2 58.7(2) . . . . ?
C44 C45 C46 C47 0.7(4) . . . . ?
C45 C46 C47 Fe2 58.8(2) . . . . ?
C45 C46 C47 C43 -1.0(4) . . . . ?
C47 C43 C44 Fe2 59.3(2) . . . . ?
C47 C43 C44 C45 -0.4(4) . . . . ?
C48 P4 C65 C66 -170.0(3) . . . . ?
C48 P4 C65 C70 11.5(3) . . . . ?
C48 P4 C71 C72 104.7(3) . . . . ?
C48 P4 C71 C76 -73.1(3) . . . . ?
C48 C49 C50 Fe2 59.3(2) . . . . ?
C48 C49 C50 C51 -0.5(4) . . . . ?
C49 C48 C52 Fe2 -59.2(2) . . . . ?
C49 C48 C52 C51 0.7(4) . . . . ?
C49 C50 C51 Fe2 59.1(2) . . . . ?
C49 C50 C51 C52 0.9(4) . . . . ?
C50 C51 C52 Fe2 58.3(2) . . . . ?
C50 C51 C52 C48 -0.9(4) . . . . ?
C52 C48 C49 Fe2 59.3(2) . . . . ?
C52 C48 C49 C50 -0.1(4) . . . . ?
C53 P3 C43 Fe2 -78.5(2) . . . . ?
C53 P3 C43 C44 10.7(3) . . . . ?
C53 P3 C43 C47 -162.9(3) . . . . ?
C53 P3 C59 C60 84.7(3) . . . . ?
C53 P3 C59 C64 -97.9(3) . . . . ?
C53 C54 C55 C56 -0.2(6) . . . . ?
C54 C53 C58 C57 0.3(5) . . . . ?
C54 C55 C56 C57 -0.3(6) . . . . ?
C55 C56 C57 C58 0.8(6) . . . . ?
C56 C57 C58 C53 -0.8(6) . . . . ?
C58 C53 C54 C55 0.2(5) . . . . ?
C59 P3 C43 Fe2 173.33(18) . . . . ?
C59 P3 C43 C44 -97.5(3) . . . . ?
C59 P3 C43 C47 88.9(3) . . . . ?
C59 P3 C53 C54 -139.7(3) . . . . ?
C59 P3 C53 C58 40.6(3) . . . . ?
C59 C60 C61 C62 -0.6(7) . . . . ?
C60 C59 C64 C63 -1.0(6) . . . . ?
C60 C61 C62 C63 -1.3(7) . . . . ?
C61 C62 C63 C64 2.0(7) . . . . ?
C62 C63 C64 C59 -0.8(7) . . . . ?
C64 C59 C60 C61 1.7(6) . . . . ?
C65 P4 C48 Fe2 163.6(2) . . . . ?
C65 P4 C48 C49 -106.6(3) . . . . ?
C65 P4 C48 C52 76.4(3) . . . . ?
C65 P4 C71 C72 -150.1(3) . . . . ?
C65 P4 C71 C76 32.1(3) . . . . ?
C65 C66 C67 C68 -0.6(6) . . . . ?
C66 C65 C70 C69 -0.8(5) . . . . ?
C66 C67 C68 C69 0.1(7) . . . . ?
C67 C68 C69 C70 0.0(6) . . . . ?
C68 C69 C70 C65 0.4(6) . . . . ?
C70 C65 C66 C67 1.0(6) . . . . ?
C71 P4 C48 Fe2 -91.4(2) . . . . ?
C71 P4 C48 C49 -1.6(3) . . . . ?
C71 P4 C48 C52 -178.6(3) . . . . ?
C71 P4 C65 C66 85.4(3) . . . . ?
C71 P4 C65 C70 -93.1(3) . . . . ?
C71 C72 C73 C74 -0.5(5) . . . . ?
C72 C71 C76 C75 -1.3(5) . . . . ?
C72 C73 C74 C75 -0.5(5) . . . . ?
C73 C74 C75 C76 0.6(5) . . . . ?
C74 C75 C76 C71 0.3(5) . . . . ?
C76 C71 C72 C73 1.4(5) . . . . ?
C77 N2 C78 C79 142.3(4) . . . . ?
C78 N2 C77 S3 176.7(3) . . . . ?
C78 N2 C77 S4 -4.4(5) . . . . ?
C78 C79 C80 C81 177.4(9) . . . . ?
C78 C79 C84 C83 177.9(10) . . . . ?
C78 C79 C85 C86 175.5(15) . . . . ?
C78 C79 C89 C88 -175.5(14) . . . . ?
C79 C80 C81 C82 6.0(19) . . . . ?
C79 C85 C86 C87 -5(3) . . . . ?
C80 C79 C84 C83 3.8(19) . . . . ?
C80 C81 C82 C83 -1(2) . . . . ?
C81 C82 C83 C84 -3(2) . . . . ?
C82 C83 C84 C79 1(2) . . . . ?
C84 C79 C80 C81 -7.5(18) . . . . ?
C85 C79 C89 C88 -5(2) . . . . ?
C85 C86 C87 C88 0(3) . . . . ?
C86 C87 C88 C89 1(3) . . . . ?
C87 C88 C89 C79 2(3) . . . . ?
C89 C79 C85 C86 7(3) . . . . ?

loop_
_exptl_oxdiff_crystal_face_indexfrac_h
_exptl_oxdiff_crystal_face_indexfrac_k
_exptl_oxdiff_crystal_face_indexfrac_l
_exptl_oxdiff_crystal_face_x
_exptl_oxdiff_crystal_face_y
_exptl_oxdiff_crystal_face_z
1.3893 -4.3676 11.3245 -0.2229 -0.9297 0.2931
7.7424 -0.0073 -0.0096 -0.1147 -0.4767 -0.8716
-7.7386 0.0616 -0.1313 0.1171 0.4870 0.8655
0.4786 4.4671 -11.5893 0.2000 0.8343 -0.5138
4.9216 3.5432 -9.2090 0.0915 0.3829 -0.9192
-5.9091 -6.2219 3.1926 -0.4381 0.1054 0.8927
-7.7580 0.5025 0.1974 0.1648 0.4661 0.8693
1.0886 5.2315 -11.1225 0.2712 0.7659 -0.5830
0.0257 -5.3293 11.1477 -0.2963 -0.8368 0.4604
1.7247 -6.6273 -8.5949 -0.8037 0.4924 -0.3341
-5.9204 -6.3634 0.4271 -0.5017 0.3071 0.8087
6.5477 0.3112 -7.1904 -0.1985 0.1218 -0.9725
5.9006 6.3911 -0.3767 0.5055 -0.3094 -0.8054
-2.0725 6.3735 8.7399 0.7877 -0.4826 0.3830
2.7233 -9.9699 1.0082 -0.9562 -0.2834 -0.0726
4.2703 -8.9608 -0.4282 -0.9106 -0.2698 -0.3130
-2.0536 10.2081 -1.5702 0.9585 0.2841 -0.0255
-5.4074 7.6471 1.6562 0.8266 0.2449 0.5067
7.4099 -3.5111 -1.1039 -0.4582 -0.3912 -0.7981
4.2949 -8.2334 4.6749 -0.7496 -0.6403 -0.1677
-6.6749 5.6700 -1.1554 0.6085 0.5197 0.5997
-2.5694 -7.7415 8.0646 -0.5406 -0.4622 0.7030
1.5252 -0.1742 11.8824 0.1784 -0.9611 0.2108
0.4575 -3.4275 -11.2138 -0.5329 0.7750 -0.3397
